data_1572512
loop_
_publ_author_name
'Bojarska, Joanna'
'\/Lyczko, Krzysztof'
'Breza, Martin'
'Mieczkowski, Adam'

_publ_section_title
;
 Recurrent Supramolecular Patterns in a Series of Salts of Heterocyclic
 Polyamines and Heterocyclic Dicarboxylic Acids: Synthesis, Single-Crystal
 X-ray Structure, Hirshfeld Surface Analysis, Energy Framework, and
 Quantum Chemical Calculations
;
_journal_issue 8
_journal_name_full Crystals
_journal_page_first 733
_journal_paper_doi 10.3390/cryst14080733
_journal_volume 14
_journal_year 2024
_chemical_formula_moiety 'C6 H3 N2 O4, C5 H7 N6'
_chemical_formula_sum 'C11 H10 N8 O4'
_chemical_formula_weight 318.27
_chemical_name_systematic '2,6-diaminopurin-1-ium 3-carboxypyrazine-2-carboxylate'
_space_group_crystal_system monoclinic
_space_group_IT_number 14
_space_group_name_Hall '-P 2yn'
_space_group_name_H-M_alt 'P 1 21/n 1'
_atom_sites_solution_hydrogens mixed
_atom_sites_solution_primary direct
_audit_creation_date 2024-06-12
_audit_creation_method
;
Olex2 1.5
(compiled 2024.02.16 svn.r378c4104 for OlexSys, GUI svn.r6928)
;
_cell_angle_alpha 90
_cell_angle_beta 108.486(3)
_cell_angle_gamma 90
_cell_formula_units_Z 4
_cell_length_a 9.3148(2)
_cell_length_b 14.8388(3)
_cell_length_c 9.4812(3)
_cell_measurement_reflns_used 8645
_cell_measurement_temperature 129.5(1)
_cell_measurement_theta_max 70.5270
_cell_measurement_theta_min 2.9620
_cell_volume 1242.88(6)
_computing_cell_refinement 'CrysAlisPro 1.171.40.84a (Rigaku OD, 2020)'
_computing_data_collection 'CrysAlisPro 1.171.40.84a (Rigaku OD, 2020)'
_computing_data_reduction 'CrysAlisPro 1.171.40.84a (Rigaku OD, 2020)'
_computing_molecular_graphics 'Olex2 1.5 (Dolomanov et al., 2009)'
_computing_publication_material 'Olex2 1.5 (Dolomanov et al., 2009)'
_computing_structure_refinement 'SHELXL 2017/1 (Sheldrick, 2015)'
_computing_structure_solution 'SHELXS  (Sheldrick, 2008)'
_diffrn_ambient_environment N~2~
_diffrn_ambient_temperature 129.5(1)
_diffrn_detector 'CCD plate'
_diffrn_detector_area_resol_mean 16.0131
_diffrn_detector_type Eos
_diffrn_measured_fraction_theta_full 1.000
_diffrn_measured_fraction_theta_max 0.993
_diffrn_measurement_details
;
List of Runs (angles in degrees, time in seconds):

  # Type    Start    End  Width  t~exp~   \w     \q     \k     \f   Frames
--------------------------------------------------------------------------
  1  \w    -21.00  16.00   1.00    1.00    --    0.00  54.00-148.00   37
  2  \w    -69.00  -2.00   1.00    1.00    --    0.00 -54.00  67.00   67
  3  \w     36.00  65.00   1.00    1.00    --    0.00  54.00-148.00   29
  4  \w    -34.00  -7.00   1.00    1.00    --   14.00 110.00-126.13   27
  5  \w     -4.00  22.00   1.00    1.00    --   34.00  91.00-121.10   26
  6  \w      1.00  26.00   1.00    1.00    --   38.00  90.00  59.03   25
  7  \w     15.00  42.00   1.00    1.00    --   46.00  80.00   5.31   27
  8  \w     14.00  41.00   1.00    1.00    --   46.00  82.00 122.22   27
  9  \w     15.00  42.00   1.00    1.00    --   46.00  80.00 -52.20   27
 10  \w     14.00  39.00   1.00    1.00    --   46.00  80.00-156.52   25
 11  \w     22.00  48.00   1.00    1.00    --   50.00  73.00 -97.94   26
 12  \w     77.00 119.00   1.00    1.00    --   50.00  73.00 -97.94   42
 13  \w     28.00  76.00   1.00    1.00    --   54.00-125.00 -90.00   48
 14  \w     28.00  72.00   1.00    1.00    --   54.00  74.00  57.90   44
 15  \w     76.00 123.00   1.00    1.00    --   54.00  71.00 155.23   47
 16  \w     30.00  68.00   1.00    1.00    --   54.00  71.00 155.23   38
 17  \w     80.00 122.00   1.00    1.00    --   54.00  74.00  57.90   42
 18  \w     50.00  75.00   1.00    1.00    --   54.00 -57.00  30.00   25
 19  \w     27.00  89.00   1.00    1.00    --   54.00-125.00-180.00   62
 20  \w    -14.00  44.00   1.00    1.00    --   54.00 -57.00  30.00   58
 21  \w      6.00  76.00   1.00    1.00    --   54.00 -99.00 -30.00   70
 22  \w     31.00  57.00   1.00    1.00    --   58.00  72.00  -5.96   26
 23  \w    103.00 128.00   1.00    1.00    --   58.00  74.00-158.88   25
 24  \w     32.00  62.00   1.00    1.00    --   58.00  74.00-158.88   30
 25  \w     35.00  60.00   1.00    1.00    --   58.00  72.00 -77.93   25
 26  \w     31.00  57.00   1.00    1.00    --   58.00  74.00-100.80   26
 27  \w     34.00  71.00   1.00    1.00    --   62.00  73.00  80.06   37
 28  \w     43.00  69.00   1.00    1.00    --   62.00  60.00 -84.59   26
 29  \w    103.00 131.00   1.00    1.00    --   62.00  73.00  80.06   28
 30  \w    106.00 135.00   1.00    1.00    --   66.00  53.00 -65.25   29
 31  \w     45.00  77.00   1.00    1.00    --   66.00  53.00 -65.25   32
 32  \w    110.00 135.00   1.00    1.00    --   66.00  58.00-171.49   25
 33  \w     46.00  71.00   1.00    1.00    --   66.00  58.00-171.49   25
 34  \w     99.00 137.00   1.00    1.00    --   70.00  62.00 -36.00   38
 35  \w     48.00  73.00   1.00    1.00    --   70.00  62.00 -36.00   25
 36  \w     56.00  84.00   1.00    1.00    --   70.00  51.00 132.09   28
 37  \w    115.00 141.00   1.00    1.00    --   74.00  68.00 -26.41   26
 38  \w     50.00  78.00   1.00    1.00    --   74.00  68.00 -26.41   28
 39  \w     60.00  85.00   1.00    1.00    --   82.00  48.00 119.26   25
 40  \w     55.00  92.00   1.00    1.00    --   82.00  71.00  -4.95   37
 41  \w     58.00 149.00   1.00    1.00    --   82.00  67.00  19.96   91
 42  \w     64.00  90.00   1.00    1.00    --   86.00  62.00  72.27   26
 43  \w     64.00  97.00   1.00    1.00    --   86.00  62.00-151.76   33
 44  \w     74.00 100.00   1.00    1.00    --  102.00  74.00 115.49   26
 45  \w    107.00 161.00   1.00    1.00    --  102.00  74.00 115.49   54
 46  \w     80.00 106.00   1.00    1.00    --  108.00  74.00-130.31   26
 47  \w     86.00 112.00   1.00    1.00    --  108.00  50.00   0.00   26
 48  \w    153.00 178.00   1.00    1.00    --  108.00  50.00-180.00   25
 49  \w     87.00 121.00   1.00    1.00    --  108.00  50.00-180.00   34
 50  \w    107.00 163.00   1.00    1.00    --  108.00 111.00 120.00   56
 51  \w     93.00 123.00   1.00    1.00    --  108.00 -50.00-150.00   30
 52  \w     39.00  89.00   1.00    1.00    --  108.00 -50.00-150.00   50
 53  \w     86.00 119.00   1.00    1.00    --  108.00  45.00  56.69   33
 54  \w     86.00 112.00   1.00    1.00    --  108.00  50.00 -90.00   26
 55  \w     87.00 170.00   1.00    1.00    --  108.00  63.00 -60.00   83
 56  \w     86.00 151.00   1.00    1.00    --  108.00  63.00-150.00   65
 57  \w     44.00 130.00   1.00    1.00    --  108.00 -63.00  90.00   86
 58  \w     72.00 105.00   1.00    1.00    --  108.00 -91.00 -60.00   33
 59  \w    141.00 167.00   1.00    1.00    --  108.00  63.00   0.00   26
 60  \w     86.00 111.00   1.00    1.00    --  108.00  63.00   0.00   25
 61  \w     88.00 115.00   1.00    1.00    --  108.00  50.00  30.00   27
 62  \w    119.00 168.00   1.00    1.00    --  108.00  50.00  30.00   49
 63  \w     88.00 125.00   1.00    1.00    --  108.00  63.00-180.00   37
 64  \w     74.00 104.00   1.00    1.00    --  108.00 -91.00-180.00   30
 65  \w     72.00 107.00   1.00    1.00    --  108.00-111.00  90.00   35
 66  \w     37.00  65.00   1.00    1.00    --  108.00-111.00  90.00   28
 67  \w     86.00 124.00   1.00    1.00    --  108.00  63.00 -90.00   38
 68  \w     80.00 107.00   1.00    1.00    --  108.00 -91.00  90.00   27
 69  \w    122.00 148.00   1.00    1.00    --  108.00  50.00 120.00   26
 70  \w     66.00 107.00   1.00    1.00    --  108.00 -91.00-120.00   41
 71  \w     87.00 112.00   1.00    1.00    --  108.00  50.00 120.00   25
 72  \w     86.00 116.00   1.00    1.00    --  108.00  50.00 -60.00   30
 73  \w     37.00  62.00   1.00    1.00    --  108.00 -91.00-120.00   25
 74  \w     37.00  62.00   1.00    1.00    --  108.00 -91.00  90.00   25
 75  \w     88.00 155.00   1.00    1.00    --  108.00  63.00  60.00   67
 76  \w    106.00 178.00   1.00    1.00    --  108.00 111.00 150.00   72
 77  \w    129.00 173.00   1.00    1.00    --  108.00  63.00 -90.00   44
 78  \w     86.00 111.00   1.00    1.00    --  108.00  63.00 150.00   25
 79  \w     82.00 173.00   1.00    1.00    --  108.00  71.00  78.32   91
 80  \w     87.00 170.00   1.00    1.00    --  108.00  52.00 -23.88   83
 81  \w     86.00 113.00   1.00    1.00    --  108.00  50.00 150.00   27
 82  \w    122.00 174.00   1.00    1.00    --  108.00  74.00-130.31   52
;
_diffrn_measurement_device 'four-circle diffractometer'
_diffrn_measurement_device_type 'SuperNova, Dual, Cu at home/near, Eos'
_diffrn_measurement_method '\w scans'
_diffrn_orient_matrix_type 'CrysAlisPro convention (1999,Acta A55,543-557)'
_diffrn_orient_matrix_UB_11 0.0007985000
_diffrn_orient_matrix_UB_12 0.0511127000
_diffrn_orient_matrix_UB_13 0.1417594000
_diffrn_orient_matrix_UB_21 0.1527065000
_diffrn_orient_matrix_UB_22 -0.0438885000
_diffrn_orient_matrix_UB_23 0.0856430000
_diffrn_orient_matrix_UB_31 0.0842036000
_diffrn_orient_matrix_UB_32 0.0790049000
_diffrn_orient_matrix_UB_33 -0.0439346000
_diffrn_radiation_monochromator mirror
_diffrn_radiation_probe x-ray
_diffrn_radiation_type 'Cu K\a'
_diffrn_radiation_wavelength 1.54184
_diffrn_reflns_av_R_equivalents 0.0275
_diffrn_reflns_av_unetI/netI 0.0135
_diffrn_reflns_Laue_measured_fraction_full 1.000
_diffrn_reflns_Laue_measured_fraction_max 0.993
_diffrn_reflns_limit_h_max 11
_diffrn_reflns_limit_h_min -11
_diffrn_reflns_limit_k_max 17
_diffrn_reflns_limit_k_min -17
_diffrn_reflns_limit_l_max 11
_diffrn_reflns_limit_l_min -11
_diffrn_reflns_number 17622
_diffrn_reflns_point_group_measured_fraction_full 1.000
_diffrn_reflns_point_group_measured_fraction_max 0.993
_diffrn_reflns_theta_full 67.684
_diffrn_reflns_theta_max 70.395
_diffrn_reflns_theta_min 5.753
_diffrn_source 'micro-focus sealed X-ray tube'
_diffrn_source_type 'SuperNova (Cu) X-ray Source'
_exptl_absorpt_coefficient_mu 1.157
_exptl_absorpt_correction_T_max 1.00000
_exptl_absorpt_correction_T_min 0.81449
_exptl_absorpt_correction_type multi-scan
_exptl_absorpt_process_details
;
CrysAlisPro 1.171.40.84a (Rigaku Oxford Diffraction, 2020)
Empirical absorption correction using spherical harmonics,
implemented in SCALE3 ABSPACK scaling algorithm.
;
_exptl_crystal_colour colourless
_exptl_crystal_colour_primary colourless
_exptl_crystal_density_diffrn 1.701
_exptl_crystal_description block
_exptl_crystal_F_000 656
_exptl_crystal_size_max 0.18
_exptl_crystal_size_mid 0.12
_exptl_crystal_size_min 0.09
_refine_diff_density_max 0.336
_refine_diff_density_min -0.251
_refine_diff_density_rms 0.047
_refine_ls_extinction_method none
_refine_ls_goodness_of_fit_ref 1.070
_refine_ls_hydrogen_treatment mixed
_refine_ls_matrix_type full
_refine_ls_number_parameters 236
_refine_ls_number_reflns 2368
_refine_ls_number_restraints 1
_refine_ls_restrained_S_all 1.071
_refine_ls_R_factor_all 0.0388
_refine_ls_R_factor_gt 0.0367
_refine_ls_shift/su_max 0.000
_refine_ls_shift/su_mean 0.000
_refine_ls_structure_factor_coef Fsqd
_refine_ls_weighting_details 'w=1/[\s^2^(Fo^2^)+(0.0586P)^2^+0.5789P] where P=(Fo^2^+2Fc^2^)/3'
_refine_ls_weighting_scheme calc
_refine_ls_wR_factor_gt 0.1001
_refine_ls_wR_factor_ref 0.1022
_reflns_Friedel_coverage 0.000
_reflns_number_gt 2211
_reflns_number_total 2368
_reflns_threshold_expression 'I > 2\s(I)'
_cod_data_source_file structures_1-7.cif
_cod_data_source_block k7a6
_cod_original_cell_volume 1242.87(6)
_cod_database_code 1572512
_shelx_shelxl_version_number 2017/1
_chemical_oxdiff_formula 'C11 H10 N8 O4'
_chemical_oxdiff_usercomment 'colourless block, Cu, 129.6K, 0.18x0.120x0.09'
_shelx_space_group_comment
;
The symmetry employed for this shelxl refinement is uniquely defined
by the following loop, which should always be used as a source of
symmetry information in preference to the above space-group names.
They are only intended as comments.
;
_olex2_refinement_description
;
1. Fixed Uiso
 At 1.2 times of:
  All C(H) groups
2. Restrained distances
 N3-H3
 0.86 with sigma of 0.02
3.a Aromatic/amide H refined with riding coordinates:
 C11(H11), C4(H4), C3(H3A)
;
_olex2_submission_special_instructions 'No special instructions were received'
_oxdiff_exptl_absorpt_empirical_details
;
Empirical correction (ABSPACK) includes:
- Absorption correction using spherical harmonics
- Frame scaling
;
_oxdiff_exptl_absorpt_empirical_full_max 1.387
_oxdiff_exptl_absorpt_empirical_full_min 0.715

loop_
_space_group_symop_operation_xyz
'x, y, z'
'-x+1/2, y+1/2, -z+1/2'
'-x, -y, -z'
'x-1/2, -y-1/2, z-1/2'

loop_
_atom_site_label
_atom_site_type_symbol
_atom_site_fract_x
_atom_site_fract_y
_atom_site_fract_z
_atom_site_U_iso_or_equiv
_atom_site_adp_type
_atom_site_occupancy
_atom_site_site_symmetry_order
_atom_site_calc_flag
_atom_site_refinement_flags_posn
_atom_site_refinement_flags_adp
_atom_site_refinement_flags_occupancy
_atom_site_disorder_assembly
_atom_site_disorder_group
O2 O 1.16560(12) 0.26514(7) 0.38635(13) 0.0261(3) Uani 1 1 d . . . . .
N7 N 0.40055(14) 0.13579(9) 0.46013(14) 0.0205(3) Uani 1 1 d . . . . .
N3 N 0.53719(13) 0.26847(8) 0.51602(13) 0.0200(3) Uani 1 1 d D . . . .
N8 N 0.64941(15) 0.40674(9) 0.57263(16) 0.0266(3) Uani 1 1 d . . . . .
O4 O 0.67994(12) 0.26365(7) 0.24385(12) 0.0269(3) Uani 1 1 d . . . . .
C9 C 0.80212(16) 0.19115(10) 0.60618(15) 0.0199(3) Uani 1 1 d . . . . .
N2 N 0.75930(13) 0.43261(9) 0.26394(13) 0.0210(3) Uani 1 1 d . . . . .
N4 N 0.80586(13) 0.28178(9) 0.61190(13) 0.0215(3) Uani 1 1 d . . . . .
O3 O 0.91091(12) 0.20993(7) 0.30677(13) 0.0277(3) Uani 1 1 d . . . . .
N1 N 1.05453(13) 0.49460(8) 0.34671(13) 0.0188(3) Uani 1 1 d . . . . .
C7 C 0.53292(16) 0.17621(10) 0.50878(15) 0.0189(3) Uani 1 1 d . . . . .
C5 C 1.17364(15) 0.35073(10) 0.39571(15) 0.0184(3) Uani 1 1 d . . . . .
C10 C 0.67523(16) 0.13505(10) 0.55882(15) 0.0198(3) Uani 1 1 d . . . . .
C1 C 1.02653(15) 0.40555(9) 0.34506(14) 0.0172(3) Uani 1 1 d . . . . .
C11 C 0.86509(17) 0.04820(10) 0.62657(16) 0.0226(3) Uani 1 1 d . . . . .
H11 H 0.926820 -0.004199 0.648459 0.027 Uiso 1 1 calc R U . . .
C4 C 0.93859(16) 0.55141(10) 0.30831(15) 0.0203(3) Uani 1 1 d . . . . .
H4 H 0.956972 0.614349 0.307534 0.024 Uiso 1 1 calc R U . . .
N6 N 0.71639(14) 0.04548(8) 0.57245(13) 0.0217(3) Uani 1 1 d . . . . .
C2 C 0.87583(15) 0.37348(9) 0.30044(14) 0.0172(3) Uani 1 1 d . . . . .
C3 C 0.79031(16) 0.51991(10) 0.26912(16) 0.0221(3) Uani 1 1 d . . . . .
H3A H 0.709387 0.562063 0.245505 0.027 Uiso 1 1 calc R U . . .
C6 C 0.81634(16) 0.27644(10) 0.28238(15) 0.0198(3) Uani 1 1 d . . . . .
C8 C 0.66876(16) 0.31799(10) 0.56749(15) 0.0203(3) Uani 1 1 d . . . . .
N5 N 0.92202(15) 0.13398(8) 0.64820(14) 0.0220(3) Uani 1 1 d . . . . .
O1 O 1.29490(11) 0.39211(7) 0.44211(12) 0.0235(3) Uani 1 1 d . . . . .
H7A H 0.390(2) 0.0761(15) 0.456(2) 0.030(5) Uiso 1 1 d . . . . .
H8A H 0.734(2) 0.4415(15) 0.595(2) 0.040(5) Uiso 1 1 d . . . . .
H5 H 1.017(3) 0.1490(16) 0.685(3) 0.054(7) Uiso 1 1 d . . . . .
H7B H 0.321(2) 0.1721(14) 0.431(2) 0.029(5) Uiso 1 1 d . . . . .
H3 H 0.450(2) 0.3022(14) 0.490(2) 0.042(6) Uiso 1 1 d D . . . .
H8B H 0.553(2) 0.4278(14) 0.533(2) 0.041(6) Uiso 1 1 d . . . . .
H2 H 1.022(3) 0.2350(17) 0.340(3) 0.063(7) Uiso 1 1 d . . . . .

loop_
_atom_site_aniso_label
_atom_site_aniso_U_11
_atom_site_aniso_U_22
_atom_site_aniso_U_33
_atom_site_aniso_U_23
_atom_site_aniso_U_13
_atom_site_aniso_U_12
O2 0.0172(5) 0.0162(6) 0.0423(6) 0.0003(4) 0.0058(4) 0.0017(4)
N7 0.0136(6) 0.0158(6) 0.0281(6) 0.0006(5) 0.0009(5) -0.0006(5)
N3 0.0152(6) 0.0177(6) 0.0250(6) 0.0006(5) 0.0033(5) 0.0008(5)
N8 0.0177(6) 0.0184(7) 0.0400(7) -0.0009(5) 0.0041(5) -0.0025(5)
O4 0.0163(5) 0.0207(6) 0.0392(6) -0.0011(4) 0.0026(4) -0.0028(4)
C9 0.0170(7) 0.0225(8) 0.0193(6) -0.0009(5) 0.0042(5) -0.0017(5)
N2 0.0154(6) 0.0212(7) 0.0243(6) -0.0006(5) 0.0035(5) 0.0018(5)
N4 0.0152(6) 0.0228(7) 0.0245(6) -0.0001(5) 0.0034(5) 0.0002(5)
O3 0.0182(5) 0.0149(5) 0.0477(7) -0.0020(5) 0.0074(5) -0.0001(4)
N1 0.0168(6) 0.0173(6) 0.0209(6) -0.0004(5) 0.0041(5) -0.0006(5)
C7 0.0172(7) 0.0201(7) 0.0180(6) -0.0004(5) 0.0037(5) -0.0023(5)
C5 0.0156(7) 0.0191(7) 0.0194(6) 0.0002(5) 0.0041(5) 0.0007(5)
C10 0.0166(7) 0.0201(8) 0.0209(7) 0.0001(5) 0.0033(5) -0.0002(5)
C1 0.0170(7) 0.0164(7) 0.0173(6) -0.0008(5) 0.0043(5) 0.0001(5)
C11 0.0186(7) 0.0202(8) 0.0264(7) 0.0004(6) 0.0032(6) -0.0001(6)
C4 0.0207(7) 0.0171(7) 0.0214(7) 0.0004(5) 0.0045(5) 0.0010(6)
N6 0.0202(6) 0.0178(6) 0.0249(6) 0.0004(5) 0.0037(5) -0.0003(5)
C2 0.0145(7) 0.0178(7) 0.0180(6) -0.0005(5) 0.0033(5) 0.0013(5)
C3 0.0186(7) 0.0199(7) 0.0255(7) 0.0000(6) 0.0036(6) 0.0045(6)
C6 0.0164(7) 0.0198(7) 0.0221(7) -0.0016(5) 0.0045(5) -0.0008(5)
C8 0.0183(7) 0.0193(7) 0.0226(7) -0.0005(5) 0.0056(5) -0.0016(5)
N5 0.0150(6) 0.0215(7) 0.0267(6) 0.0000(5) 0.0028(5) -0.0014(5)
O1 0.0141(5) 0.0214(6) 0.0309(6) -0.0017(4) 0.0015(4) -0.0002(4)

loop_
_atom_type_symbol
_atom_type_description
_atom_type_scat_dispersion_real
_atom_type_scat_dispersion_imag
_atom_type_scat_source
C C 0.0181 0.0091 'International Tables Vol C Tables 4.2.6.8 and 6.1.1.4'
H H 0.0000 0.0000 'International Tables Vol C Tables 4.2.6.8 and 6.1.1.4'
N N 0.0311 0.0180 'International Tables Vol C Tables 4.2.6.8 and 6.1.1.4'
O O 0.0492 0.0322 'International Tables Vol C Tables 4.2.6.8 and 6.1.1.4'

loop_
_geom_angle_atom_site_label_1
_geom_angle_atom_site_label_2
_geom_angle_atom_site_label_3
_geom_angle
_geom_angle_site_symmetry_1
_geom_angle_site_symmetry_3
_geom_angle_publ_flag
C5 O2 H2 112.6(11) . . ?
C7 N7 H7A 122.9(12) . . ?
C7 N7 H7B 115.5(13) . . ?
H7A N7 H7B 121.6(18) . . ?
C7 N3 C8 123.96(12) . . ?
C7 N3 H3 121.6(14) . . ?
C8 N3 H3 114.4(14) . . ?
C8 N8 H8A 116.9(14) . . ?
C8 N8 H8B 116.8(14) . . ?
H8A N8 H8B 124.5(19) . . ?
N4 C9 C10 128.04(13) . . ?
N4 C9 N5 127.17(13) . . ?
N5 C9 C10 104.78(13) . . ?
C3 N2 C2 118.49(12) . . ?
C8 N4 C9 112.48(12) . . ?
C6 O3 H2 109.4(14) . . ?
C4 N1 C1 118.87(12) . . ?
N7 C7 N3 118.81(13) . . ?
N7 C7 C10 126.99(14) . . ?
N3 C7 C10 114.19(13) . . ?
O2 C5 C1 118.69(12) . . ?
O1 C5 O2 123.12(13) . . ?
O1 C5 C1 118.19(13) . . ?
C9 C10 C7 117.56(14) . . ?
N6 C10 C9 111.25(13) . . ?
N6 C10 C7 131.19(14) . . ?
N1 C1 C5 111.50(11) . . ?
N1 C1 C2 120.27(12) . . ?
C2 C1 C5 128.23(12) . . ?
N6 C11 H11 123.3 . . ?
N6 C11 N5 113.36(13) . . ?
N5 C11 H11 123.3 . . ?
N1 C4 H4 119.6 . . ?
N1 C4 C3 120.81(13) . . ?
C3 C4 H4 119.6 . . ?
C11 N6 C10 103.54(12) . . ?
N2 C2 C1 119.89(13) . . ?
N2 C2 C6 110.39(12) . . ?
C1 C2 C6 129.71(12) . . ?
N2 C3 C4 121.62(13) . . ?
N2 C3 H3A 119.2 . . ?
C4 C3 H3A 119.2 . . ?
O4 C6 O3 121.33(13) . . ?
O4 C6 C2 118.99(13) . . ?
O3 C6 C2 119.68(12) . . ?
N8 C8 N3 115.12(13) . . ?
N4 C8 N3 123.72(14) . . ?
N4 C8 N8 121.14(13) . . ?
C9 N5 C11 107.07(12) . . ?
C9 N5 H5 126.5(16) . . ?
C11 N5 H5 126.4(16) . . ?

loop_
_geom_bond_atom_site_label_1
_geom_bond_atom_site_label_2
_geom_bond_distance
_geom_bond_site_symmetry_2
_geom_bond_publ_flag
O2 C5 1.2738(18) . ?
O2 H2 1.35(3) . ?
N7 C7 1.3161(18) . ?
N7 H7A 0.89(2) . ?
N7 H7B 0.89(2) . ?
N3 C7 1.371(2) . ?
N3 C8 1.3787(18) . ?
N3 H3 0.915(15) . ?
N8 C8 1.332(2) . ?
N8 H8A 0.91(2) . ?
N8 H8B 0.91(2) . ?
O4 C6 1.2205(17) . ?
C9 N4 1.346(2) . ?
C9 C10 1.398(2) . ?
C9 N5 1.3578(19) . ?
N2 C2 1.3526(18) . ?
N2 C3 1.325(2) . ?
N4 C8 1.3252(18) . ?
O3 C6 1.2939(18) . ?
O3 H2 1.05(3) . ?
N1 C1 1.3460(19) . ?
N1 C4 1.3266(19) . ?
C7 C10 1.3988(19) . ?
C5 C1 1.5338(18) . ?
C5 O1 1.2374(17) . ?
C10 N6 1.3780(19) . ?
C1 C2 1.4140(18) . ?
C11 H11 0.9500 . ?
C11 N6 1.3164(19) . ?
C11 N5 1.3691(19) . ?
C4 H4 0.9500 . ?
C4 C3 1.392(2) . ?
C2 C6 1.533(2) . ?
C3 H3A 0.9500 . ?
N5 H5 0.87(3) . ?

loop_
_geom_hbond_atom_site_label_D
_geom_hbond_atom_site_label_H
_geom_hbond_atom_site_label_A
_geom_hbond_distance_DH
_geom_hbond_distance_HA
_geom_hbond_distance_DA
_geom_hbond_angle_DHA
_geom_hbond_site_symmetry_A
_geom_hbond_publ_flag
C4 H4 O4 0.95 2.53 3.3221(18) 141.5 2_655 yes
C4 H4 N4 0.95 2.60 3.3502(19) 135.9 3_766 yes
C3 H3A O3 0.95 2.44 3.3355(18) 156.7 2_655 yes
N7 H7A N6 0.89(2) 2.04(2) 2.8816(18) 158.1(17) 3_656 yes
N8 H8A N1 0.91(2) 2.10(2) 2.9993(18) 172(2) 3_766 yes
N8 H8A O1 0.91(2) 2.50(2) 3.0404(18) 118.9(17) 3_766 yes
N5 H5 O4 0.87(3) 1.94(2) 2.7423(17) 153(2) 4_666 yes
N5 H5 N2 0.87(3) 2.46(2) 3.1408(17) 136(2) 4_666 yes
N7 H7B O2 0.89(2) 1.95(2) 2.8271(16) 171.6(19) 1_455 yes
N3 H3 O2 0.915(15) 2.580(19) 3.2857(15) 134.4(18) 1_455 yes
N3 H3 O1 0.915(15) 1.916(16) 2.8191(16) 169(2) 1_455 yes
N8 H8B O1 0.91(2) 2.35(2) 3.1451(17) 146.6(18) 1_455 yes
O3 H2 O2 1.05(3) 1.35(3) 2.3945(14) 178(3) . yes

loop_
_geom_torsion_atom_site_label_1
_geom_torsion_atom_site_label_2
_geom_torsion_atom_site_label_3
_geom_torsion_atom_site_label_4
_geom_torsion
_geom_torsion_site_symmetry_1
_geom_torsion_site_symmetry_2
_geom_torsion_site_symmetry_3
_geom_torsion_site_symmetry_4
_geom_torsion_publ_flag
O2 C5 C1 N1 -173.33(12) . . . . ?
O2 C5 C1 C2 6.8(2) . . . . ?
N7 C7 C10 C9 -179.88(14) . . . . ?
N7 C7 C10 N6 -0.6(3) . . . . ?
N3 C7 C10 C9 -1.29(18) . . . . ?
N3 C7 C10 N6 177.95(14) . . . . ?
C9 N4 C8 N3 -2.24(19) . . . . ?
C9 N4 C8 N8 176.53(13) . . . . ?
C9 C10 N6 C11 -0.16(16) . . . . ?
N2 C2 C6 O4 -1.95(18) . . . . ?
N2 C2 C6 O3 177.43(12) . . . . ?
N4 C9 C10 C7 0.9(2) . . . . ?
N4 C9 C10 N6 -178.52(13) . . . . ?
N4 C9 N5 C11 178.47(14) . . . . ?
N1 C1 C2 N2 -2.2(2) . . . . ?
N1 C1 C2 C6 176.69(13) . . . . ?
N1 C4 C3 N2 -2.2(2) . . . . ?
C7 N3 C8 N8 -176.94(13) . . . . ?
C7 N3 C8 N4 1.9(2) . . . . ?
C7 C10 N6 C11 -179.43(15) . . . . ?
C5 C1 C2 N2 177.73(12) . . . . ?
C5 C1 C2 C6 -3.4(2) . . . . ?
C10 C9 N4 C8 0.9(2) . . . . ?
C10 C9 N5 C11 -0.47(15) . . . . ?
C1 N1 C4 C3 1.0(2) . . . . ?
C1 C2 C6 O4 179.10(13) . . . . ?
C1 C2 C6 O3 -1.5(2) . . . . ?
C4 N1 C1 C5 -178.78(11) . . . . ?
C4 N1 C1 C2 1.13(19) . . . . ?
N6 C11 N5 C9 0.41(18) . . . . ?
C2 N2 C3 C4 1.2(2) . . . . ?
C3 N2 C2 C1 0.97(19) . . . . ?
C3 N2 C2 C6 -178.10(12) . . . . ?
C8 N3 C7 N7 178.80(13) . . . . ?
C8 N3 C7 C10 0.08(19) . . . . ?
N5 C9 N4 C8 -177.77(13) . . . . ?
N5 C9 C10 C7 179.78(12) . . . . ?
N5 C9 C10 N6 0.40(16) . . . . ?
N5 C11 N6 C10 -0.15(17) . . . . ?
O1 C5 C1 N1 5.78(17) . . . . ?
O1 C5 C1 C2 -174.13(13) . . . . ?
